data_1544437
loop_
_publ_author_name
'de Oliveira, Gabriela Porto'
'Bresolin, Leandro'
'Nogueira, Vanessa Senna'
'Zambiazi, Priscila Jussiane'
'de Oliveira, Adriano Bof'

_publ_section_title
;
 4-Phenyl-1-[(1<i>R</i>,4<i>R</i>)-1,7,7-trimethyl-2-oxobicyclo[2.2.1]heptan-3-ylidene]hydrazinecarbothioamide
;
_journal_coeditor_code BX4004
_journal_issue 11
_journal_name_full IUCrData
_journal_page_first x161730
_journal_paper_doi 10.1107/S2414314616017302
_journal_volume 1
_journal_year 2016
_chemical_formula_iupac 'C17 H21 N3 O S'
_chemical_formula_moiety 'C17 H21 N3 O S'
_chemical_formula_sum 'C17 H21 N3 O S'
_chemical_formula_weight 315.43
_chemical_name_common <i>R</i>-Camphor-4-phenylthiosemicarbazone
_chemical_name_systematic
4-Phenyl-1-[(1<i>R</i>,4<i>R</i>)-1,7,7-trimethyl-2-oxobicyclo[2.2.1]heptan-3-ylidene]hydrazinecarbothioamide
_space_group_IT_number 61
_symmetry_cell_setting orthorhombic
_symmetry_space_group_name_Hall '-P 2ac 2ab'
_symmetry_space_group_name_H-M 'P b c a'
_atom_sites_solution_hydrogens geom
_atom_sites_solution_primary direct
_atom_sites_solution_secondary difmap
_audit_creation_method SHELXL-97
_cell_angle_alpha 90.00
_cell_angle_beta 90.00
_cell_angle_gamma 90.00
_cell_formula_units_Z 8
_cell_length_a 11.7947(9)
_cell_length_b 14.2221(11)
_cell_length_c 18.7864(15)
_cell_measurement_reflns_used 9840
_cell_measurement_temperature 100(2)
_cell_measurement_theta_max 27.38
_cell_measurement_theta_min 2.49
_cell_volume 3151.3(4)
_computing_cell_refinement
;
SAINT (Bruker, 2012)
;
_computing_data_collection
;
APEX2 (Bruker, 2012)
;
_computing_data_reduction
;
SAINT (Bruker, 2012)
;
_computing_molecular_graphics
;
DIAMOND (Brandenburg, 2006)
;
_computing_publication_material
;
<i>publCIF</i> (Westrip, 2010) and <i>enCIFer</i> (Allen <i>et al.</i>,
2004)
;
_computing_structure_refinement
;
SHELXL97 (Sheldrick, 2008)
;
_computing_structure_solution
;
SHELXS97 (Sheldrick, 2008)
;
_diffrn_ambient_temperature 100(2)
_diffrn_measured_fraction_theta_full 0.995
_diffrn_measured_fraction_theta_max 0.995
_diffrn_measurement_device_type 'Bruker APEXII CCD'
_diffrn_measurement_method '\f and \w scans'
_diffrn_radiation_monochromator graphite
_diffrn_radiation_type MoK\a
_diffrn_radiation_wavelength 0.71073
_diffrn_reflns_av_R_equivalents 0.1052
_diffrn_reflns_av_sigmaI/netI 0.0411
_diffrn_reflns_limit_h_max 13
_diffrn_reflns_limit_h_min -15
_diffrn_reflns_limit_k_max 18
_diffrn_reflns_limit_k_min -19
_diffrn_reflns_limit_l_max 25
_diffrn_reflns_limit_l_min -25
_diffrn_reflns_number 94152
_diffrn_reflns_theta_full 28.39
_diffrn_reflns_theta_max 28.39
_diffrn_reflns_theta_min 2.49
_diffrn_standards_number 0
_exptl_absorpt_coefficient_mu 0.211
_exptl_absorpt_correction_T_max 0.9723
_exptl_absorpt_correction_T_min 0.9556
_exptl_absorpt_correction_type multi-scan
_exptl_absorpt_process_details
;
(SADABS; Bruker, 2012)
;
_exptl_crystal_colour yellow
_exptl_crystal_density_diffrn 1.330
_exptl_crystal_density_method 'not measured'
_exptl_crystal_description Block
_exptl_crystal_F_000 1344
_exptl_crystal_size_max 0.217
_exptl_crystal_size_mid 0.20
_exptl_crystal_size_min 0.134
_refine_diff_density_max 0.372
_refine_diff_density_min -0.272
_refine_ls_extinction_method none
_refine_ls_goodness_of_fit_ref 1.084
_refine_ls_hydrogen_treatment constr
_refine_ls_matrix_type full
_refine_ls_number_parameters 202
_refine_ls_number_reflns 3933
_refine_ls_number_restraints 0
_refine_ls_restrained_S_all 1.084
_refine_ls_R_factor_all 0.0842
_refine_ls_R_factor_gt 0.0505
_refine_ls_shift/su_max 0.000
_refine_ls_shift/su_mean 0.000
_refine_ls_structure_factor_coef Fsqd
_refine_ls_weighting_details 'calc w=1/[\s^2^(Fo^2^)+(0.0310P)^2^+3.2431P] where P=(Fo^2^+2Fc^2^)/3'
_refine_ls_weighting_scheme calc
_refine_ls_wR_factor_gt 0.0959
_refine_ls_wR_factor_ref 0.1079
_reflns_number_gt 2879
_reflns_number_total 3933
_reflns_threshold_expression >2sigma(I)
_cod_data_source_file bx4004sup1.cif
_cod_data_source_block I
_cod_database_code 1544437

loop_
_symmetry_equiv_pos_as_xyz
'x, y, z'
'x+1/2, -y+1/2, -z'
'-x, y+1/2, -z+1/2'
'-x+1/2, -y, z+1/2'
'-x, -y, -z'
'-x-1/2, y-1/2, z'
'x, -y-1/2, z-1/2'
'x-1/2, y, -z-1/2'

loop_
_atom_site_type_symbol
_atom_site_label
_atom_site_fract_x
_atom_site_fract_y
_atom_site_fract_z
_atom_site_U_iso_or_equiv
_atom_site_adp_type
_atom_site_calc_flag
_atom_site_refinement_flags
_atom_site_occupancy
_atom_site_symmetry_multiplicity
C C1 0.71911(16) -0.04008(13) 0.44422(10) 0.0189(4) Uani d . 1 1
C C2 0.75320(16) -0.14112(13) 0.43709(10) 0.0186(4) Uani d . 1 1
C C3 0.67901(17) -0.18022(14) 0.37840(10) 0.0218(4) Uani d . 1 1
C C4 0.72486(17) -0.13055(15) 0.30938(10) 0.0245(4) Uani d . 1 1
H H1 0.8085 -0.1355 0.3066 0.029 Uiso calc R 1 1
H H2 0.6915 -0.1592 0.2662 0.029 Uiso calc R 1 1
C C5 0.68791(17) -0.02744(15) 0.31681(10) 0.0233(4) Uani d . 1 1
H H3 0.6356 -0.0091 0.2780 0.028 Uiso calc R 1 1
H H4 0.7542 0.0152 0.3165 0.028 Uiso calc R 1 1
C C6 0.62677(16) -0.02577(14) 0.39040(10) 0.0210(4) Uani d . 1 1
H H5 0.5761 0.0295 0.3990 0.025 Uiso calc R 1 1
C C7 0.56806(16) -0.12318(14) 0.39241(10) 0.0212(4) Uani d . 1 1
C C8 0.51481(18) -0.14473(16) 0.46468(10) 0.0271(5) Uani d . 1 1
H H6 0.4498 -0.1030 0.4725 0.041 Uiso calc R 1 1
H H7 0.5711 -0.1347 0.5023 0.041 Uiso calc R 1 1
H H8 0.4894 -0.2103 0.4656 0.041 Uiso calc R 1 1
C C9 0.47884(17) -0.13701(15) 0.33435(11) 0.0262(4) Uani d . 1 1
H H9 0.4566 -0.2034 0.3325 0.039 Uiso calc R 1 1
H H10 0.5105 -0.1182 0.2883 0.039 Uiso calc R 1 1
H H11 0.4122 -0.0983 0.3451 0.039 Uiso calc R 1 1
C C10 0.67500(19) -0.28552(14) 0.37539(11) 0.0286(5) Uani d . 1 1
H H12 0.7522 -0.3103 0.3708 0.043 Uiso calc R 1 1
H H13 0.6297 -0.3053 0.3343 0.043 Uiso calc R 1 1
H H14 0.6405 -0.3098 0.4191 0.043 Uiso calc R 1 1
C C11 0.88749(15) 0.05697(13) 0.57968(10) 0.0181(4) Uani d . 1 1
C C12 0.86509(16) 0.22342(13) 0.61970(9) 0.0182(4) Uani d . 1 1
C C13 0.77715(16) 0.28713(14) 0.62938(10) 0.0204(4) Uani d . 1 1
H H15 0.7051 0.2750 0.6088 0.025 Uiso calc R 1 1
C C14 0.79379(17) 0.36801(14) 0.66875(10) 0.0236(4) Uani d . 1 1
H H17 0.7334 0.4114 0.6750 0.028 Uiso calc R 1 1
C C15 0.89868(18) 0.38574(14) 0.69908(10) 0.0240(4) Uani d . 1 1
H H18 0.9103 0.4408 0.7268 0.029 Uiso calc R 1 1
C C16 0.98636(17) 0.32276(14) 0.68867(10) 0.0237(4) Uani d . 1 1
H H19 1.0583 0.3349 0.7095 0.028 Uiso calc R 1 1
C C17 0.97111(16) 0.24224(14) 0.64831(10) 0.0210(4) Uani d . 1 1
H H20 1.0326 0.2004 0.6403 0.025 Uiso calc R 1 1
N N1 0.75715(13) 0.02268(11) 0.48709(8) 0.0193(3) Uani d . 1 1
N N2 0.84297(13) -0.00435(11) 0.53138(8) 0.0193(3) Uani d . 1 1
H H21 0.8698 -0.0620 0.5287 0.023 Uiso calc R 1 1
N N3 0.84240(13) 0.14351(11) 0.57670(8) 0.0200(3) Uani d . 1 1
H H22 0.7913 0.1520 0.5432 0.024 Uiso calc R 1 1
O O1 0.82511(11) -0.18192(9) 0.47199(7) 0.0223(3) Uani d . 1 1
S S1 0.98673(4) 0.01558(4) 0.63485(3) 0.02212(13) Uani d . 1 1

loop_
_atom_site_aniso_label
_atom_site_aniso_U_11
_atom_site_aniso_U_22
_atom_site_aniso_U_33
_atom_site_aniso_U_12
_atom_site_aniso_U_13
_atom_site_aniso_U_23
C1 0.0174(9) 0.0210(10) 0.0183(9) 0.0009(7) -0.0013(7) 0.0005(7)
C2 0.0167(9) 0.0216(10) 0.0176(9) 0.0007(8) 0.0002(8) -0.0005(7)
C3 0.0229(10) 0.0205(10) 0.0221(10) 0.0016(8) -0.0038(8) -0.0036(8)
C4 0.0201(10) 0.0347(12) 0.0187(9) 0.0003(9) 0.0001(8) -0.0026(8)
C5 0.0205(10) 0.0294(11) 0.0201(9) -0.0058(8) -0.0017(8) 0.0031(8)
C6 0.0186(9) 0.0221(10) 0.0224(9) 0.0017(8) -0.0037(8) -0.0026(8)
C7 0.0198(10) 0.0225(10) 0.0214(10) -0.0012(8) -0.0010(8) 0.0012(8)
C8 0.0198(10) 0.0387(12) 0.0228(10) -0.0044(9) 0.0017(8) 0.0022(9)
C9 0.0218(10) 0.0276(11) 0.0292(11) -0.0031(9) -0.0056(9) 0.0003(8)
C10 0.0357(12) 0.0196(10) 0.0305(11) 0.0002(9) -0.0083(9) -0.0022(9)
C11 0.0158(9) 0.0219(10) 0.0167(9) -0.0024(7) 0.0021(7) -0.0011(7)
C12 0.0199(9) 0.0185(9) 0.0161(9) -0.0016(7) 0.0007(7) 0.0008(7)
C13 0.0170(10) 0.0247(10) 0.0196(9) 0.0000(7) -0.0015(7) 0.0018(8)
C14 0.0237(10) 0.0234(10) 0.0238(10) 0.0034(8) 0.0016(8) 0.0007(8)
C15 0.0306(11) 0.0203(10) 0.0209(10) -0.0029(8) 0.0011(8) -0.0015(8)
C16 0.0202(10) 0.0260(11) 0.0249(10) -0.0049(8) -0.0027(8) 0.0002(8)
C17 0.0163(9) 0.0227(10) 0.0241(10) -0.0003(8) 0.0003(7) -0.0003(8)
N1 0.0161(8) 0.0226(9) 0.0193(8) 0.0005(7) -0.0031(6) -0.0002(7)
N2 0.0186(8) 0.0195(8) 0.0200(8) 0.0026(6) -0.0041(6) -0.0021(6)
N3 0.0187(8) 0.0211(8) 0.0204(8) 0.0006(7) -0.0057(6) -0.0027(6)
O1 0.0217(7) 0.0240(7) 0.0211(7) 0.0056(6) -0.0030(6) 0.0000(6)
S1 0.0192(2) 0.0241(2) 0.0230(2) 0.0002(2) -0.00591(19) 0.00026(19)

loop_
_atom_type_symbol
_atom_type_description
_atom_type_scat_dispersion_real
_atom_type_scat_dispersion_imag
_atom_type_scat_source
C C 0.0033 0.0016 'International Tables Vol C Tables 4.2.6.8 and 6.1.1.4'
H H 0.0000 0.0000 'International Tables Vol C Tables 4.2.6.8 and 6.1.1.4'
N N 0.0061 0.0033 'International Tables Vol C Tables 4.2.6.8 and 6.1.1.4'
O O 0.0106 0.0060 'International Tables Vol C Tables 4.2.6.8 and 6.1.1.4'
S S 0.1246 0.1234 'International Tables Vol C Tables 4.2.6.8 and 6.1.1.4'

loop_
_geom_angle_atom_site_label_1
_geom_angle_atom_site_label_2
_geom_angle_atom_site_label_3
_geom_angle
N1 C1 C2 129.01(17)
N1 C1 C6 125.63(17)
C2 C1 C6 105.35(16)
O1 C2 C1 126.53(17)
O1 C2 C3 128.26(18)
C1 C2 C3 105.21(15)
C10 C3 C2 114.37(17)
C10 C3 C7 119.91(18)
C2 C3 C7 99.83(15)
C10 C3 C4 115.37(17)
C2 C3 C4 103.70(15)
C7 C3 C4 101.18(15)
C5 C4 C3 104.85(15)
C5 C4 H1 110.8
C3 C4 H1 110.8
C5 C4 H2 110.8
C3 C4 H2 110.8
H1 C4 H2 108.9
C4 C5 C6 103.08(15)
C4 C5 H3 111.1
C6 C5 H3 111.1
C4 C5 H4 111.1
C6 C5 H4 111.1
H3 C5 H4 109.1
C1 C6 C7 100.76(15)
C1 C6 C5 105.05(15)
C7 C6 C5 102.40(15)
C1 C6 H5 115.6
C7 C6 H5 115.6
C5 C6 H5 115.6
C8 C7 C9 109.00(16)
C8 C7 C6 112.64(16)
C9 C7 C6 113.92(16)
C8 C7 C3 112.97(16)
C9 C7 C3 112.94(16)
C6 C7 C3 94.92(15)
C7 C8 H6 109.5
C7 C8 H7 109.5
H6 C8 H7 109.5
C7 C8 H8 109.5
H6 C8 H8 109.5
H7 C8 H8 109.5
C7 C9 H9 109.5
C7 C9 H10 109.5
H9 C9 H10 109.5
C7 C9 H11 109.5
H9 C9 H11 109.5
H10 C9 H11 109.5
C3 C10 H12 109.5
C3 C10 H13 109.5
H12 C10 H13 109.5
C3 C10 H14 109.5
H12 C10 H14 109.5
H13 C10 H14 109.5
N3 C11 N2 113.96(16)
N3 C11 S1 128.81(15)
N2 C11 S1 117.21(14)
C17 C12 C13 119.77(17)
C17 C12 N3 123.02(17)
C13 C12 N3 117.11(17)
C14 C13 C12 120.47(18)
C14 C13 H15 119.8
C12 C13 H15 119.8
C13 C14 C15 119.91(19)
C13 C14 H17 120.0
C15 C14 H17 120.0
C16 C15 C14 119.48(19)
C16 C15 H18 120.3
C14 C15 H18 120.3
C15 C16 C17 121.07(19)
C15 C16 H19 119.5
C17 C16 H19 119.5
C16 C17 C12 119.26(18)
C16 C17 H20 120.4
C12 C17 H20 120.4
C1 N1 N2 116.47(16)
C11 N2 N1 120.72(15)
C11 N2 H21 119.6
N1 N2 H21 119.6
C11 N3 C12 129.47(16)
C11 N3 H22 115.3
C12 N3 H22 115.3

loop_
_geom_bond_atom_site_label_1
_geom_bond_atom_site_label_2
_geom_bond_distance
C1 N1 1.283(2)
C1 C2 1.498(3)
C1 C6 1.500(3)
C2 O1 1.219(2)
C2 C3 1.513(3)
C3 C10 1.499(3)
C3 C7 1.562(3)
C3 C4 1.572(3)
C4 C5 1.536(3)
C4 H1 0.9900
C4 H2 0.9900
C5 C6 1.559(3)
C5 H3 0.9900
C5 H4 0.9900
C6 C7 1.549(3)
C6 H5 1.0000
C7 C8 1.527(3)
C7 C9 1.528(3)
C8 H6 0.9800
C8 H7 0.9800
C8 H8 0.9800
C9 H9 0.9800
C9 H10 0.9800
C9 H11 0.9800
C10 H12 0.9800
C10 H13 0.9800
C10 H14 0.9800
C11 N3 1.342(2)
C11 N2 1.364(2)
C11 S1 1.6705(19)
C12 C17 1.387(3)
C12 C13 1.389(3)
C12 N3 1.420(2)
C13 C14 1.382(3)
C13 H15 0.9500
C14 C15 1.385(3)
C14 H17 0.9500
C15 C16 1.382(3)
C15 H18 0.9500
C16 C17 1.385(3)
C16 H19 0.9500
C17 H20 0.9500
N1 N2 1.366(2)
N2 H21 0.8800
N3 H22 0.8800

loop_
_geom_hbond_atom_site_label_D
_geom_hbond_atom_site_label_H
_geom_hbond_atom_site_label_A
_geom_hbond_distance_DH
_geom_hbond_distance_HA
_geom_hbond_distance_DA
_geom_hbond_angle_DHA
N2 H21 O1 0.88 2.08 2.769(2) 134.6
N3 H22 N1 0.88 2.16 2.607(2) 111.2

loop_
_geom_torsion_atom_site_label_1
_geom_torsion_atom_site_label_2
_geom_torsion_atom_site_label_3
_geom_torsion_atom_site_label_4
_geom_torsion
N1 C1 C2 O1 0.0(3)
C6 C1 C2 O1 -178.98(18)
N1 C1 C2 C3 179.61(19)
C6 C1 C2 C3 0.60(19)
O1 C2 C3 C10 15.6(3)
C1 C2 C3 C10 -163.93(17)
O1 C2 C3 C7 145.0(2)
C1 C2 C3 C7 -34.58(18)
O1 C2 C3 C4 -110.8(2)
C1 C2 C3 C4 69.58(18)
C10 C3 C4 C5 163.66(17)
C2 C3 C4 C5 -70.49(18)
C7 C3 C4 C5 32.65(18)
C3 C4 C5 C6 1.47(19)
N1 C1 C6 C7 -145.01(19)
C2 C1 C6 C7 34.04(18)
N1 C1 C6 C5 108.9(2)
C2 C1 C6 C5 -72.07(18)
C4 C5 C6 C1 69.27(18)
C4 C5 C6 C7 -35.63(18)
C1 C6 C7 C8 63.84(19)
C5 C6 C7 C8 172.04(16)
C1 C6 C7 C9 -171.36(16)
C5 C6 C7 C9 -63.2(2)
C1 C6 C7 C3 -53.57(16)
C5 C6 C7 C3 54.63(16)
C10 C3 C7 C8 62.0(2)
C2 C3 C7 C8 -63.6(2)
C4 C3 C7 C8 -169.85(16)
C10 C3 C7 C9 -62.3(2)
C2 C3 C7 C9 172.08(16)
C4 C3 C7 C9 65.87(19)
C10 C3 C7 C6 179.16(17)
C2 C3 C7 C6 53.51(16)
C4 C3 C7 C6 -52.71(16)
C17 C12 C13 C14 -1.6(3)
N3 C12 C13 C14 -178.03(17)
C12 C13 C14 C15 -0.2(3)
C13 C14 C15 C16 1.0(3)
C14 C15 C16 C17 0.1(3)
C15 C16 C17 C12 -1.9(3)
C13 C12 C17 C16 2.6(3)
N3 C12 C17 C16 178.86(17)
C2 C1 N1 N2 2.1(3)
C6 C1 N1 N2 -179.05(17)
N3 C11 N2 N1 -2.4(2)
S1 C11 N2 N1 176.39(13)
C1 N1 N2 C11 -178.80(17)
N2 C11 N3 C12 177.82(17)
S1 C11 N3 C12 -0.8(3)
C17 C12 N3 C11 33.0(3)
C13 C12 N3 C11 -150.65(19)

_cod_database_fobs_code 1544437
